data_7109091
loop_
_publ_author_name
'Joseph A. Ioppolo'
'Mohan Bhadbhade'
'Mark A. Fox'
'Louis M. Rendina'

_publ_section_title
;
 Remarkable cage deboronation and rearrangement of a
 closo-1,12-dicarbadodecaborane to form a neutral
 nido-7,9-dicarbaundecaborane
;
_journal_name_full Chem.Commun.
_journal_page_first 3312
_journal_paper_doi 10.1039/c3cc41173g
_journal_volume 49
_journal_year 2013
_chemical_formula_sum 'C29.5 H35 B9 O P2'
_chemical_formula_weight 564.80
_chemical_name_systematic
;
?
;
_space_group_IT_number 14
_symmetry_cell_setting monoclinic
_symmetry_space_group_name_Hall '-P 2ybc'
_symmetry_space_group_name_H-M 'P 1 21/c 1'
_atom_sites_solution_hydrogens geom
_atom_sites_solution_primary direct
_atom_sites_solution_secondary difmap
_audit_creation_method SHELXL-97
_cell_angle_alpha 90.00
_cell_angle_beta 93.844(2)
_cell_angle_gamma 90.00
_cell_formula_units_Z 4
_cell_length_a 15.2083(5)
_cell_length_b 11.6030(4)
_cell_length_c 17.4061(6)
_cell_measurement_reflns_used 3816
_cell_measurement_temperature 150(2)
_cell_measurement_theta_max 27.403
_cell_measurement_theta_min 2.459
_cell_volume 3064.60(18)
_computing_cell_refinement
;
APEX2(Bruker, 2007, Bruker AXS Inc.,Madison, USA)
;
_computing_data_collection
;
APEX2(Bruker, 2007, Bruker AXS Inc., Madison, USA)
;
_computing_data_reduction
;
APEX2(Bruker, 2007, Bruker AXS Inc., Madison, USA)
;
_computing_molecular_graphics 'SHELXTL-Plus. Sheldrick, G. M. (2008)'
_computing_structure_refinement 'SHELXL-97. Sheldrick, G. M. (2008)'
_computing_structure_solution 'SHELXS-97. Sheldrick, G. M. (2008)'
_diffrn_ambient_temperature 150(2)
_diffrn_measured_fraction_theta_full 0.997
_diffrn_measured_fraction_theta_max 0.997
_diffrn_measurement_device_type 'Bruker kappa APEXII CCD Area Detector'
_diffrn_measurement_method '\f scans, and \w scans with \k offsets'
_diffrn_radiation_monochromator graphite
_diffrn_radiation_source 'fine-focus sealed tube'
_diffrn_radiation_type MoK\a
_diffrn_radiation_wavelength 0.71073
_diffrn_reflns_av_R_equivalents 0.0745
_diffrn_reflns_av_sigmaI/netI 0.0631
_diffrn_reflns_limit_h_max 18
_diffrn_reflns_limit_h_min -18
_diffrn_reflns_limit_k_max 13
_diffrn_reflns_limit_k_min -13
_diffrn_reflns_limit_l_max 20
_diffrn_reflns_limit_l_min -17
_diffrn_reflns_number 22964
_diffrn_reflns_theta_full 25.00
_diffrn_reflns_theta_max 25.00
_diffrn_reflns_theta_min 2.21
_exptl_absorpt_coefficient_mu 0.166
_exptl_absorpt_correction_T_max 0.9901
_exptl_absorpt_correction_T_min 0.9573
_exptl_absorpt_correction_type multi-scan
_exptl_absorpt_process_details '(SADABS; Sheldrick, 2003)'
_exptl_crystal_colour 'Light yellow'
_exptl_crystal_density_diffrn 1.224
_exptl_crystal_density_method 'not measured'
_exptl_crystal_description Plates
_exptl_crystal_F_000 1180
_exptl_crystal_size_max 0.26
_exptl_crystal_size_mid 0.13
_exptl_crystal_size_min 0.06
_refine_diff_density_max 0.339
_refine_diff_density_min -0.286
_refine_diff_density_rms 0.052
_refine_ls_extinction_method none
_refine_ls_goodness_of_fit_ref 1.003
_refine_ls_hydrogen_treatment mixed
_refine_ls_matrix_type full
_refine_ls_number_parameters 393
_refine_ls_number_reflns 5374
_refine_ls_number_restraints 0
_refine_ls_restrained_S_all 1.003
_refine_ls_R_factor_all 0.0723
_refine_ls_R_factor_gt 0.0462
_refine_ls_shift/su_max 0.001
_refine_ls_shift/su_mean 0.000
_refine_ls_structure_factor_coef Fsqd
_refine_ls_weighting_details 'calc w=1/[\s^2^(Fo^2^)+(0.0441P)^2^+1.9015P] where P=(Fo^2^+2Fc^2^)/3'
_refine_ls_weighting_scheme calc
_refine_ls_wR_factor_gt 0.1045
_refine_ls_wR_factor_ref 0.1181
_reflns_number_gt 3914
_reflns_number_total 5374
_reflns_threshold_expression >2sigma(I)
_cod_data_source_file c3cc41173g.txt
_cod_data_source_block joseph3p21byc
_cod_original_sg_symbol_H-M P2(1)/c
_cod_original_formula_sum 'C29.50 H35 B9 O P2'
_cod_database_code 7109091

loop_
_symmetry_equiv_pos_as_xyz
'x, y, z'
'-x, y+1/2, -z+1/2'
'-x, -y, -z'
'x, -y-1/2, z-1/2'

loop_
_atom_site_label
_atom_site_type_symbol
_atom_site_fract_x
_atom_site_fract_y
_atom_site_fract_z
_atom_site_U_iso_or_equiv
_atom_site_adp_type
_atom_site_occupancy
_atom_site_symmetry_multiplicity
_atom_site_calc_flag
_atom_site_refinement_flags
C1S C 0.4937(4) 0.0780(6) 0.5550(4) 0.143(3) Uani 1 1 d .
C2S C 0.5095(5) 0.0271(8) 0.4826(6) 0.066(2) Uani 0.50 1 d P
O1S O 0.5376(6) 0.0951(7) 0.4423(5) 0.168(4) Uani 0.50 1 d P
P1 P 0.35051(4) 0.63391(5) 0.66437(3) 0.01853(16) Uani 1 1 d .
P2 P 0.19285(4) 0.36583(5) 0.88523(3) 0.01751(16) Uani 1 1 d .
C28 C 0.23107(14) 0.37765(18) 0.79204(13) 0.0166(5) Uani 1 1 d .
C27 C 0.30780(14) 0.49987(18) 0.68895(13) 0.0165(5) Uani 1 1 d .
C2 C 0.12819(14) 0.23730(19) 0.89493(13) 0.0183(5) Uani 1 1 d .
C7 C 0.12612(14) 0.48831(19) 0.90803(13) 0.0196(5) Uani 1 1 d .
C3 C 0.16433(16) 0.1402(2) 0.93229(13) 0.0236(5) Uani 1 1 d .
H3 H 0.2225 0.1428 0.9558 0.028 Uiso 1 1 calc R
B3 B 0.16061(16) 0.3799(2) 0.71397(15) 0.0172(6) Uani 1 1 d .
C13 C 0.28270(15) 0.3619(2) 0.95743(14) 0.0276(6) Uani 1 1 d .
H13A H 0.3139 0.4359 0.9582 0.041 Uiso 1 1 calc R
H13B H 0.3234 0.2999 0.9456 0.041 Uiso 1 1 calc R
H13C H 0.2599 0.3479 1.0079 0.041 Uiso 1 1 calc R
B2 B 0.21089(16) 0.4599(2) 0.64680(16) 0.0180(6) Uani 1 1 d .
B4 B 0.38087(17) 0.3899(2) 0.71203(16) 0.0222(6) Uani 1 1 d .
H4 H 0.4544 0.3964 0.7130 0.027 Uiso 1 1 calc R
C6 C -0.00525(15) 0.1314(2) 0.86435(14) 0.0244(5) Uani 1 1 d .
H6 H -0.0634 0.1281 0.8409 0.029 Uiso 1 1 calc R
C5 C 0.03076(16) 0.0357(2) 0.90138(14) 0.0258(6) Uani 1 1 d .
H5 H -0.0028 -0.0331 0.9037 0.031 Uiso 1 1 calc R
B1 B 0.31409(17) 0.4613(2) 0.77906(16) 0.0190(6) Uani 1 1 d .
C11 C 0.01388(17) 0.6301(2) 0.87244(16) 0.0309(6) Uani 1 1 d .
H11 H -0.0267 0.6633 0.8349 0.037 Uiso 1 1 calc R
C20 C 0.27949(15) 0.74631(19) 0.69503(13) 0.0222(5) Uani 1 1 d .
B6 B 0.21672(18) 0.3061(2) 0.64083(16) 0.0220(6) Uani 1 1 d .
H6A H 0.1815 0.2550 0.5936 0.026 Uiso 1 1 calc R
B8 B 0.32926(17) 0.3076(2) 0.78001(16) 0.0236(6) Uani 1 1 d .
H8 H 0.3687 0.2588 0.8259 0.028 Uiso 1 1 calc R
C1 C 0.04288(14) 0.2319(2) 0.86124(13) 0.0207(5) Uani 1 1 d .
H1 H 0.0175 0.2977 0.8359 0.025 Uiso 1 1 calc R
C25 C 0.29710(19) 0.8605(2) 0.67478(16) 0.0374(7) Uani 1 1 d .
H25 H 0.3461 0.8774 0.6455 0.045 Uiso 1 1 calc R
C9 C 0.07881(18) 0.6236(2) 1.00142(17) 0.0374(7) Uani 1 1 d .
H9 H 0.0833 0.6533 1.0524 0.045 Uiso 1 1 calc R
B9 B 0.32303(18) 0.2634(2) 0.68275(17) 0.0260(7) Uani 1 1 d .
H9A H 0.3585 0.1848 0.6638 0.031 Uiso 1 1 calc R
C21 C 0.20797(15) 0.7226(2) 0.73781(13) 0.0207(5) Uani 1 1 d .
H21 H 0.1956 0.6454 0.7518 0.025 Uiso 1 1 calc R
C4 C 0.11510(17) 0.0399(2) 0.93492(14) 0.0284(6) Uani 1 1 d .
H4A H 0.1398 -0.0264 0.9601 0.034 Uiso 1 1 calc R
C12 C 0.06723(16) 0.5385(2) 0.85304(14) 0.0250(6) Uani 1 1 d .
H12 H 0.0634 0.5099 0.8018 0.030 Uiso 1 1 calc R
B5 B 0.31043(17) 0.3885(2) 0.62380(16) 0.0202(6) Uani 1 1 d .
H5A H 0.3369 0.3933 0.5654 0.024 Uiso 1 1 calc R
C26 C 0.45741(16) 0.6597(2) 0.71085(16) 0.0361(7) Uani 1 1 d .
H26A H 0.4996 0.6045 0.6918 0.054 Uiso 1 1 calc R
H26B H 0.4548 0.6504 0.7666 0.054 Uiso 1 1 calc R
H26C H 0.4762 0.7383 0.6996 0.054 Uiso 1 1 calc R
C14 C 0.35743(16) 0.65360(19) 0.56241(14) 0.0234(5) Uani 1 1 d .
C22 C 0.15470(16) 0.8117(2) 0.76000(14) 0.0256(6) Uani 1 1 d .
H22 H 0.1058 0.7954 0.7894 0.031 Uiso 1 1 calc R
B7 B 0.22657(18) 0.2553(2) 0.73590(16) 0.0216(6) Uani 1 1 d .
H7 H 0.1971 0.1710 0.7521 0.026 Uiso 1 1 calc R
C19 C 0.28411(17) 0.6927(2) 0.51811(15) 0.0313(6) Uani 1 1 d .
H19 H 0.2319 0.7122 0.5423 0.038 Uiso 1 1 calc R
C23 C 0.17208(19) 0.9243(2) 0.73970(16) 0.0351(7) Uani 1 1 d .
H23 H 0.1351 0.9850 0.7549 0.042 Uiso 1 1 calc R
C24 C 0.2437(2) 0.9481(2) 0.69713(17) 0.0445(8) Uani 1 1 d .
H24 H 0.2559 1.0254 0.6833 0.053 Uiso 1 1 calc R
C15 C 0.4327(2) 0.6258(3) 0.52633(17) 0.0452(8) Uani 1 1 d .
H15 H 0.4839 0.6004 0.5558 0.054 Uiso 1 1 calc R
C18 C 0.2863(2) 0.7034(3) 0.43948(17) 0.0464(8) Uani 1 1 d .
H18 H 0.2361 0.7314 0.4098 0.056 Uiso 1 1 calc R
C17 C 0.3608(3) 0.6738(3) 0.40399(18) 0.0577(9) Uani 1 1 d .
H17 H 0.3620 0.6803 0.3497 0.069 Uiso 1 1 calc R
C16 C 0.4332(3) 0.6351(3) 0.44667(19) 0.0626(11) Uani 1 1 d .
H16 H 0.4846 0.6143 0.4218 0.075 Uiso 1 1 calc R
C10 C 0.02045(17) 0.6724(2) 0.94693(16) 0.0337(7) Uani 1 1 d .
H10 H -0.0154 0.7353 0.9605 0.040 Uiso 1 1 calc R
C8 C 0.13077(16) 0.5320(2) 0.98265(15) 0.0293(6) Uani 1 1 d .
H8A H 0.1701 0.4983 1.0210 0.035 Uiso 1 1 calc R
H3B H 0.0880(14) 0.3651(18) 0.7201(12) 0.015(5) Uiso 1 1 d .
H2B H 0.1792(14) 0.5122(19) 0.6001(13) 0.020(6) Uiso 1 1 d .
H1B H 0.3457(14) 0.5129(18) 0.8252(13) 0.017(6) Uiso 1 1 d .

loop_
_atom_site_aniso_label
_atom_site_aniso_U_11
_atom_site_aniso_U_22
_atom_site_aniso_U_33
_atom_site_aniso_U_23
_atom_site_aniso_U_13
_atom_site_aniso_U_12
C1S 0.114(4) 0.159(6) 0.147(5) -0.089(5) -0.062(4) 0.055(4)
C2S 0.035(4) 0.074(7) 0.089(8) 0.002(5) 0.011(4) -0.019(4)
O1S 0.199(9) 0.118(6) 0.204(9) -0.026(6) 0.147(8) -0.075(6)
P1 0.0194(3) 0.0186(3) 0.0181(3) -0.0001(3) 0.0042(2) -0.0047(2)
P2 0.0178(3) 0.0198(3) 0.0153(3) 0.0011(3) 0.0037(2) -0.0014(2)
C28 0.0169(11) 0.0160(11) 0.0173(12) 0.0010(9) 0.0051(9) 0.0028(9)
C27 0.0160(11) 0.0166(12) 0.0168(12) 0.0003(9) 0.0014(9) -0.0002(9)
C2 0.0217(12) 0.0199(12) 0.0141(12) 0.0009(10) 0.0074(9) -0.0009(10)
C7 0.0213(12) 0.0172(12) 0.0214(13) -0.0027(10) 0.0090(10) -0.0053(10)
C3 0.0256(12) 0.0251(13) 0.0196(13) 0.0022(11) -0.0030(10) 0.0021(11)
B3 0.0165(13) 0.0181(13) 0.0172(14) -0.0049(11) 0.0015(10) -0.0009(11)
C13 0.0265(13) 0.0362(14) 0.0199(13) 0.0043(11) -0.0001(10) -0.0060(12)
B2 0.0161(13) 0.0178(13) 0.0199(15) -0.0029(11) 0.0010(11) -0.0010(11)
B4 0.0176(13) 0.0239(15) 0.0258(16) 0.0046(12) 0.0061(11) 0.0055(11)
C6 0.0217(12) 0.0276(13) 0.0244(14) 0.0024(11) 0.0041(10) -0.0034(11)
C5 0.0343(14) 0.0217(13) 0.0220(14) 0.0027(11) 0.0056(11) -0.0070(11)
B1 0.0176(13) 0.0215(14) 0.0182(15) 0.0023(12) 0.0028(11) 0.0007(11)
C11 0.0325(14) 0.0233(13) 0.0387(17) 0.0036(12) 0.0150(12) 0.0039(11)
C20 0.0304(13) 0.0180(12) 0.0187(13) -0.0034(10) 0.0046(10) -0.0047(10)
B6 0.0279(15) 0.0177(14) 0.0217(15) -0.0063(12) 0.0106(12) -0.0014(12)
B8 0.0209(14) 0.0246(15) 0.0262(16) 0.0060(12) 0.0087(12) 0.0070(12)
C1 0.0188(12) 0.0222(13) 0.0216(13) 0.0051(10) 0.0044(10) 0.0027(10)
C25 0.0540(18) 0.0197(13) 0.0415(17) -0.0041(12) 0.0256(14) -0.0097(13)
C9 0.0424(16) 0.0379(16) 0.0337(17) -0.0195(13) 0.0162(13) -0.0071(14)
B9 0.0284(15) 0.0184(14) 0.0330(17) 0.0012(12) 0.0154(13) 0.0049(12)
C21 0.0255(12) 0.0175(12) 0.0189(13) -0.0010(10) 0.0014(10) -0.0037(10)
C4 0.0390(15) 0.0207(13) 0.0250(15) 0.0059(11) -0.0006(12) 0.0019(11)
C12 0.0300(13) 0.0219(13) 0.0243(14) -0.0005(11) 0.0096(11) 0.0007(11)
B5 0.0227(13) 0.0189(14) 0.0194(15) -0.0028(11) 0.0048(11) -0.0001(11)
C26 0.0273(14) 0.0378(16) 0.0426(18) 0.0023(13) -0.0026(12) -0.0140(12)
C14 0.0334(14) 0.0169(12) 0.0212(14) 0.0018(10) 0.0113(11) -0.0008(10)
C22 0.0280(13) 0.0251(13) 0.0245(14) -0.0046(11) 0.0067(11) -0.0030(11)
B7 0.0275(14) 0.0136(13) 0.0252(15) -0.0030(11) 0.0128(12) 0.0001(11)
C19 0.0339(14) 0.0365(15) 0.0238(15) 0.0007(12) 0.0046(11) -0.0042(12)
C23 0.0514(17) 0.0199(14) 0.0354(16) -0.0062(12) 0.0132(14) 0.0028(12)
C24 0.072(2) 0.0164(13) 0.0483(19) -0.0030(13) 0.0298(16) -0.0059(14)
C15 0.0484(18) 0.0494(18) 0.0408(18) 0.0193(15) 0.0254(14) 0.0186(15)
C18 0.058(2) 0.0535(19) 0.0275(17) 0.0101(14) 0.0007(14) -0.0045(16)
C17 0.095(3) 0.058(2) 0.0227(17) 0.0099(15) 0.0197(18) 0.007(2)
C16 0.084(3) 0.063(2) 0.047(2) 0.0160(18) 0.046(2) 0.024(2)
C10 0.0347(15) 0.0223(14) 0.0467(18) -0.0090(13) 0.0218(13) -0.0023(12)
C8 0.0289(14) 0.0339(15) 0.0257(15) -0.0058(12) 0.0069(11) -0.0032(12)

loop_
_atom_type_symbol
_atom_type_description
_atom_type_scat_dispersion_real
_atom_type_scat_dispersion_imag
_atom_type_scat_source
C C 0.0033 0.0016 'International Tables Vol C Tables 4.2.6.8 and 6.1.1.4'
H H 0.0000 0.0000 'International Tables Vol C Tables 4.2.6.8 and 6.1.1.4'
B B 0.0013 0.0007 'International Tables Vol C Tables 4.2.6.8 and 6.1.1.4'
P P 0.1023 0.0942 'International Tables Vol C Tables 4.2.6.8 and 6.1.1.4'
O O 0.0106 0.0060 'International Tables Vol C Tables 4.2.6.8 and 6.1.1.4'

loop_
_geom_angle_atom_site_label_1
_geom_angle_atom_site_label_2
_geom_angle_atom_site_label_3
_geom_angle
_geom_angle_site_symmetry_1
_geom_angle_site_symmetry_3
C2S C1S C2S 38.7(6) 3_656 .
C2S C2S O1S 175.9(17) 3_656 .
C2S C2S C1S 73.2(11) 3_656 3_656
O1S C2S C1S 108.5(9) . 3_656
C2S C2S C1S 68.1(11) 3_656 .
O1S C2S C1S 110.1(8) . .
C1S C2S C1S 141.3(6) 3_656 .
C27 P1 C26 112.24(12) . .
C27 P1 C20 109.39(11) . .
C26 P1 C20 106.85(12) . .
C27 P1 C14 113.66(11) . .
C26 P1 C14 108.23(12) . .
C20 P1 C14 106.07(11) . .
C28 P2 C13 111.31(11) . .
C28 P2 C2 111.48(10) . .
C13 P2 C2 107.98(11) . .
C28 P2 C7 111.44(10) . .
C13 P2 C7 106.19(12) . .
C2 P2 C7 108.22(10) . .
B1 C28 B3 109.88(18) . .
B1 C28 B7 114.60(18) . .
B3 C28 B7 63.45(15) . .
B1 C28 B8 64.94(15) . .
B3 C28 B8 114.90(18) . .
B7 C28 B8 62.91(15) . .
B1 C28 P2 118.85(16) . .
B3 C28 P2 121.00(15) . .
B7 C28 P2 117.04(15) . .
B8 C28 P2 114.59(15) . .
B1 C27 B2 109.91(18) . .
B1 C27 B4 64.91(15) . .
B2 C27 B4 115.74(18) . .
B1 C27 B5 115.19(18) . .
B2 C27 B5 63.92(14) . .
B4 C27 B5 63.53(15) . .
B1 C27 P1 118.77(16) . .
B2 C27 P1 118.12(16) . .
B4 C27 P1 118.12(15) . .
B5 C27 P1 118.75(15) . .
C1 C2 C3 119.2(2) . .
C1 C2 P2 119.90(17) . .
C3 C2 P2 120.79(17) . .
C8 C7 C12 118.6(2) . .
C8 C7 P2 119.83(19) . .
C12 C7 P2 121.51(18) . .
C4 C3 C2 119.8(2) . .
C4 C3 H3 120.1 . .
C2 C3 H3 120.1 . .
C28 B3 B2 105.77(18) . .
C28 B3 B7 59.60(14) . .
B2 B3 B7 108.32(18) . .
C28 B3 B6 105.03(17) . .
B2 B3 B6 61.29(15) . .
B7 B3 B6 58.60(15) . .
C28 B3 H3B 119.9(11) . .
B2 B3 H3B 129.1(11) . .
B7 B3 H3B 113.3(11) . .
B6 B3 H3B 120.5(11) . .
P2 C13 H13A 109.5 . .
P2 C13 H13B 109.5 . .
H13A C13 H13B 109.5 . .
P2 C13 H13C 109.5 . .
H13A C13 H13C 109.5 . .
H13B C13 H13C 109.5 . .
C27 B2 B3 105.81(19) . .
C27 B2 B6 104.90(18) . .
B3 B2 B6 61.67(15) . .
C27 B2 B5 59.52(14) . .
B3 B2 B5 108.90(19) . .
B6 B2 B5 58.72(14) . .
C27 B2 H2B 120.1(12) . .
B3 B2 H2B 127.6(12) . .
B6 B2 H2B 121.9(12) . .
B5 B2 H2B 115.1(12) . .
C27 B4 B8 104.53(18) . .
C27 B4 B9 104.31(18) . .
B8 B4 B9 60.26(16) . .
C27 B4 B1 55.03(13) . .
B8 B4 B1 60.90(15) . .
B9 B4 B1 106.10(18) . .
C27 B4 B5 58.25(14) . .
B8 B4 B5 107.56(19) . .
B9 B4 B5 59.60(15) . .
B1 B4 B5 103.10(17) . .
C27 B4 H4 125.6 . .
B8 B4 H4 121.3 . .
B9 B4 H4 122.5 . .
B1 B4 H4 124.4 . .
B5 B4 H4 123.1 . .
C1 C6 C5 120.2(2) . .
C1 C6 H6 119.9 . .
C5 C6 H6 119.9 . .
C4 C5 C6 120.1(2) . .
C4 C5 H5 120.0 . .
C6 C5 H5 120.0 . .
C28 B1 C27 107.64(19) . .
C28 B1 B4 107.09(19) . .
C27 B1 B4 60.06(14) . .
C28 B1 B8 60.35(14) . .
C27 B1 B8 106.31(19) . .
B4 B1 B8 58.13(14) . .
C28 B1 H1B 122.4(12) . .
C27 B1 H1B 123.7(12) . .
B4 B1 H1B 119.5(11) . .
B8 B1 H1B 119.3(11) . .
C10 C11 C12 119.4(3) . .
C10 C11 H11 120.3 . .
C12 C11 H11 120.3 . .
C21 C20 C25 119.5(2) . .
C21 C20 P1 121.61(18) . .
C25 C20 P1 118.85(18) . .
B7 B6 B5 108.8(2) . .
B7 B6 B2 106.34(19) . .
B5 B6 B2 60.76(14) . .
B7 B6 B3 60.39(15) . .
B5 B6 B3 106.81(18) . .
B2 B6 B3 57.04(14) . .
B7 B6 B9 60.45(15) . .
B5 B6 B9 60.07(15) . .
B2 B6 B9 107.32(19) . .
B3 B6 B9 107.49(19) . .
B7 B6 H6A 121.4 . .
B5 B6 H6A 121.2 . .
B2 B6 H6A 123.2 . .
B3 B6 H6A 123.0 . .
B9 B6 H6A 121.7 . .
C28 B8 B4 104.85(18) . .
C28 B8 B9 105.19(19) . .
B4 B8 B9 60.47(16) . .
C28 B8 B1 54.71(13) . .
B4 B8 B1 60.97(15) . .
B9 B8 B1 106.31(19) . .
C28 B8 B7 58.46(14) . .
B4 B8 B7 108.2(2) . .
B9 B8 B7 60.23(15) . .
B1 B8 B7 102.91(18) . .
C28 B8 H8 125.3 . .
B4 B8 H8 121.0 . .
B9 B8 H8 121.9 . .
B1 B8 H8 124.7 . .
B7 B8 H8 122.9 . .
C6 C1 C2 120.3(2) . .
C6 C1 H1 119.8 . .
C2 C1 H1 119.8 . .
C24 C25 C20 120.1(2) . .
C24 C25 H25 119.9 . .
C20 C25 H25 119.9 . .
C8 C9 C10 120.5(3) . .
C8 C9 H9 119.7 . .
C10 C9 H9 119.7 . .
B8 B9 B4 59.26(16) . .
B8 B9 B5 108.22(19) . .
B4 B9 B5 61.42(15) . .
B8 B9 B7 60.81(15) . .
B4 B9 B7 107.68(19) . .
B5 B9 B7 106.29(19) . .
B8 B9 B6 107.34(18) . .
B4 B9 B6 107.72(18) . .
B5 B9 B6 58.83(15) . .
B7 B9 B6 58.53(15) . .
B8 B9 H9A 121.6 . .
B4 B9 H9A 121.4 . .
B5 B9 H9A 121.9 . .
B7 B9 H9A 122.5 . .
B6 B9 H9A 122.8 . .
C22 C21 C20 119.8(2) . .
C22 C21 H21 120.1 . .
C20 C21 H21 120.1 . .
C5 C4 C3 120.4(2) . .
C5 C4 H4A 119.8 . .
C3 C4 H4A 119.8 . .
C11 C12 C7 120.7(2) . .
C11 C12 H12 119.7 . .
C7 C12 H12 119.7 . .
C27 B5 B6 104.03(17) . .
C27 B5 B9 103.82(18) . .
B6 B5 B9 61.10(16) . .
C27 B5 B2 56.57(13) . .
B6 B5 B2 60.52(14) . .
B9 B5 B2 107.92(18) . .
C27 B5 B4 58.23(14) . .
B6 B5 B4 107.59(19) . .
B9 B5 B4 58.99(15) . .
B2 B5 B4 105.43(18) . .
C27 B5 H5A 125.9 . .
B6 B5 H5A 121.7 . .
B9 B5 H5A 122.2 . .
B2 B5 H5A 122.6 . .
B4 B5 H5A 122.7 . .
P1 C26 H26A 109.5 . .
P1 C26 H26B 109.5 . .
H26A C26 H26B 109.5 . .
P1 C26 H26C 109.5 . .
H26A C26 H26C 109.5 . .
H26B C26 H26C 109.5 . .
C15 C14 C19 118.9(2) . .
C15 C14 P1 121.6(2) . .
C19 C14 P1 119.42(18) . .
C23 C22 C21 120.6(2) . .
C23 C22 H22 119.7 . .
C21 C22 H22 119.7 . .
C28 B7 B6 104.86(18) . .
C28 B7 B9 104.34(18) . .
B6 B7 B9 61.02(15) . .
C28 B7 B3 56.95(13) . .
B6 B7 B3 61.01(15) . .
B9 B7 B3 108.40(18) . .
C28 B7 B8 58.63(14) . .
B6 B7 B8 107.84(18) . .
B9 B7 B8 58.96(15) . .
B3 B7 B8 106.11(18) . .
C28 B7 H7 125.3 . .
B6 B7 H7 121.4 . .
B9 B7 H7 122.1 . .
B3 B7 H7 122.1 . .
B8 B7 H7 122.5 . .
C18 C19 C14 120.6(3) . .
C18 C19 H19 119.7 . .
C14 C19 H19 119.7 . .
C22 C23 C24 119.7(2) . .
C22 C23 H23 120.2 . .
C24 C23 H23 120.2 . .
C25 C24 C23 120.3(2) . .
C25 C24 H24 119.8 . .
C23 C24 H24 119.8 . .
C14 C15 C16 119.7(3) . .
C14 C15 H15 120.1 . .
C16 C15 H15 120.1 . .
C17 C18 C19 120.1(3) . .
C17 C18 H18 120.0 . .
C19 C18 H18 120.0 . .
C16 C17 C18 120.0(3) . .
C16 C17 H17 120.0 . .
C18 C17 H17 120.0 . .
C17 C16 C15 120.7(3) . .
C17 C16 H16 119.6 . .
C15 C16 H16 119.6 . .
C9 C10 C11 120.1(2) . .
C9 C10 H10 119.9 . .
C11 C10 H10 119.9 . .
C9 C8 C7 120.6(3) . .
C9 C8 H8A 119.7 . .
C7 C8 H8A 119.7 . .

loop_
_geom_bond_atom_site_label_1
_geom_bond_atom_site_label_2
_geom_bond_distance
_geom_bond_site_symmetry_2
C1S C2S 1.382(11) 3_656
C1S C2S 1.425(11) .
C2S C2S 0.931(15) 3_656
C2S O1S 1.157(9) .
C2S C1S 1.382(11) 3_656
P1 C27 1.750(2) .
P1 C26 1.792(2) .
P1 C20 1.797(2) .
P1 C14 1.799(2) .
P2 C28 1.765(2) .
P2 C13 1.794(2) .
P2 C2 1.801(2) .
P2 C7 1.806(2) .
C28 B1 1.620(3) .
C28 B3 1.673(3) .
C28 B7 1.722(3) .
C28 B8 1.725(3) .
C27 B1 1.628(3) .
C27 B2 1.667(3) .
C27 B4 1.721(3) .
C27 B5 1.722(3) .
C2 C1 1.389(3) .
C2 C3 1.395(3) .
C7 C8 1.392(3) .
C7 C12 1.394(3) .
C3 C4 1.387(3) .
C3 H3 0.9500 .
B3 B2 1.713(4) .
B3 B7 1.786(4) .
B3 B6 1.797(4) .
B3 H3B 1.13(2) .
C13 H13A 0.9800 .
C13 H13B 0.9800 .
C13 H13C 0.9800 .
B2 B6 1.790(4) .
B2 B5 1.795(4) .
B2 H2B 1.10(2) .
B4 B8 1.747(4) .
B4 B9 1.769(4) .
B4 B1 1.799(4) .
B4 B5 1.813(4) .
B4 H4 1.1200 .
C6 C1 1.380(3) .
C6 C5 1.378(3) .
C6 H6 0.9500 .
C5 C4 1.374(3) .
C5 H5 0.9500 .
B1 B8 1.798(4) .
B1 H1B 1.09(2) .
C11 C10 1.384(4) .
C11 C12 1.392(3) .
C11 H11 0.9500 .
C20 C21 1.386(3) .
C20 C25 1.402(3) .
B6 B7 1.753(4) .
B6 B5 1.758(4) .
B6 B9 1.798(4) .
B6 H6A 1.1200 .
B8 B9 1.765(4) .
B8 B7 1.799(4) .
B8 H8 1.1200 .
C1 H1 0.9500 .
C25 C24 1.374(4) .
C25 H25 0.9500 .
C9 C8 1.377(4) .
C9 C10 1.377(4) .
C9 H9 0.9500 .
B9 B5 1.780(4) .
B9 B7 1.788(4) .
B9 H9A 1.1200 .
C21 C22 1.384(3) .
C21 H21 0.9500 .
C4 H4A 0.9500 .
C12 H12 0.9500 .
B5 H5A 1.1200 .
C26 H26A 0.9800 .
C26 H26B 0.9800 .
C26 H26C 0.9800 .
C14 C15 1.380(3) .
C14 C19 1.389(3) .
C22 C23 1.384(3) .
C22 H22 0.9500 .
B7 H7 1.1200 .
C19 C18 1.377(4) .
C19 H19 0.9500 .
C23 C24 1.385(4) .
C23 H23 0.9500 .
C24 H24 0.9500 .
C15 C16 1.391(4) .
C15 H15 0.9500 .
C18 C17 1.370(4) .
C18 H18 0.9500 .
C17 C16 1.362(5) .
C17 H17 0.9500 .
C16 H16 0.9500 .
C10 H10 0.9500 .
C8 H8A 0.9500 .

loop_
_geom_torsion_atom_site_label_1
_geom_torsion_atom_site_label_2
_geom_torsion_atom_site_label_3
_geom_torsion_atom_site_label_4
_geom_torsion
_geom_torsion_site_symmetry_1
_geom_torsion_site_symmetry_4
C2S C1S C2S O1S -176.0(17) 3_656 .
C2S C1S C2S C1S 0.000(2) 3_656 3_656
C13 P2 C28 B1 -39.8(2) . .
C2 P2 C28 B1 -160.46(16) . .
C7 P2 C28 B1 78.51(19) . .
C13 P2 C28 B3 178.55(17) . .
C2 P2 C28 B3 57.91(19) . .
C7 P2 C28 B3 -63.12(19) . .
C13 P2 C28 B7 104.73(18) . .
C2 P2 C28 B7 -15.90(19) . .
C7 P2 C28 B7 -136.93(16) . .
C13 P2 C28 B8 33.9(2) . .
C2 P2 C28 B8 -86.71(18) . .
C7 P2 C28 B8 152.26(16) . .
C26 P1 C27 B1 45.9(2) . .
C20 P1 C27 B1 -72.49(19) . .
C14 P1 C27 B1 169.17(16) . .
C26 P1 C27 B2 -176.85(17) . .
C20 P1 C27 B2 64.73(19) . .
C14 P1 C27 B2 -53.6(2) . .
C26 P1 C27 B4 -29.3(2) . .
C20 P1 C27 B4 -147.72(17) . .
C14 P1 C27 B4 93.95(19) . .
C26 P1 C27 B5 -102.83(19) . .
C20 P1 C27 B5 138.74(16) . .
C14 P1 C27 B5 20.4(2) . .
C28 P2 C2 C1 -74.8(2) . .
C13 P2 C2 C1 162.61(18) . .
C7 P2 C2 C1 48.1(2) . .
C28 P2 C2 C3 101.5(2) . .
C13 P2 C2 C3 -21.0(2) . .
C7 P2 C2 C3 -135.57(19) . .
C28 P2 C7 C8 -143.44(19) . .
C13 P2 C7 C8 -22.1(2) . .
C2 P2 C7 C8 93.6(2) . .
C28 P2 C7 C12 38.8(2) . .
C13 P2 C7 C12 160.16(19) . .
C2 P2 C7 C12 -84.1(2) . .
C1 C2 C3 C4 0.4(3) . .
P2 C2 C3 C4 -176.02(18) . .
B1 C28 B3 B2 6.0(2) . .
B7 C28 B3 B2 -102.30(19) . .
B8 C28 B3 B2 -64.8(2) . .
P2 C28 B3 B2 150.68(16) . .
B1 C28 B3 B7 108.31(19) . .
B8 C28 B3 B7 37.50(18) . .
P2 C28 B3 B7 -107.01(18) . .
B1 C28 B3 B6 69.8(2) . .
B7 C28 B3 B6 -38.47(16) . .
B8 C28 B3 B6 -1.0(2) . .
P2 C28 B3 B6 -145.49(16) . .
B1 C27 B2 B3 -6.1(2) . .
B4 C27 B2 B3 64.8(2) . .
B5 C27 B2 B3 102.94(19) . .
P1 C27 B2 B3 -146.85(16) . .
B1 C27 B2 B6 -70.3(2) . .
B4 C27 B2 B6 0.6(2) . .
B5 C27 B2 B6 38.73(17) . .
P1 C27 B2 B6 148.94(16) . .
B1 C27 B2 B5 -109.1(2) . .
B4 C27 B2 B5 -38.09(19) . .
P1 C27 B2 B5 110.21(18) . .
C28 B3 B2 C27 0.1(2) . .
B7 B3 B2 C27 -62.5(2) . .
B6 B3 B2 C27 -98.68(19) . .
C28 B3 B2 B6 98.78(19) . .
B7 B3 B2 B6 36.19(18) . .
C28 B3 B2 B5 62.7(2) . .
B7 B3 B2 B5 0.1(2) . .
B6 B3 B2 B5 -36.09(17) . .
B1 C27 B4 B8 37.40(18) . .
B2 C27 B4 B8 -63.7(2) . .
B5 C27 B4 B8 -101.9(2) . .
P1 C27 B4 B8 148.04(17) . .
B1 C27 B4 B9 99.8(2) . .
B2 C27 B4 B9 -1.2(2) . .
B5 C27 B4 B9 -39.46(17) . .
P1 C27 B4 B9 -149.53(16) . .
B2 C27 B4 B1 -101.1(2) . .
B5 C27 B4 B1 -139.30(19) . .
P1 C27 B4 B1 110.63(19) . .
B1 C27 B4 B5 139.30(18) . .
B2 C27 B4 B5 38.25(18) . .
P1 C27 B4 B5 -110.06(18) . .
C1 C6 C5 C4 -0.5(4) . .
B3 C28 B1 C27 -9.9(2) . .
B7 C28 B1 C27 59.2(2) . .
B8 C28 B1 C27 99.1(2) . .
P2 C28 B1 C27 -155.43(15) . .
B3 C28 B1 B4 -73.1(2) . .
B7 C28 B1 B4 -4.1(3) . .
B8 C28 B1 B4 35.85(18) . .
P2 C28 B1 B4 141.33(16) . .
B3 C28 B1 B8 -108.98(19) . .
B7 C28 B1 B8 -39.91(19) . .
P2 C28 B1 B8 105.48(19) . .
B2 C27 B1 C28 10.0(2) . .
B4 C27 B1 C28 -99.9(2) . .
B5 C27 B1 C28 -59.8(2) . .
P1 C27 B1 C28 150.39(15) . .
B2 C27 B1 B4 109.90(19) . .
B5 C27 B1 B4 40.17(18) . .
P1 C27 B1 B4 -109.67(18) . .
B2 C27 B1 B8 73.4(2) . .
B4 C27 B1 B8 -36.54(17) . .
B5 C27 B1 B8 3.6(2) . .
P1 C27 B1 B8 -146.21(16) . .
C27 B4 B1 C28 100.9(2) . .
B8 B4 B1 C28 -36.82(18) . .
B9 B4 B1 C28 4.5(2) . .
B5 B4 B1 C28 66.2(2) . .
B8 B4 B1 C27 -137.7(2) . .
B9 B4 B1 C27 -96.4(2) . .
B5 B4 B1 C27 -34.70(16) . .
C27 B4 B1 B8 137.7(2) . .
B9 B4 B1 B8 41.28(18) . .
B5 B4 B1 B8 103.0(2) . .
C27 P1 C20 C21 5.6(2) . .
C26 P1 C20 C21 -116.2(2) . .
C14 P1 C20 C21 128.5(2) . .
C27 P1 C20 C25 -174.2(2) . .
C26 P1 C20 C25 64.0(2) . .
C14 P1 C20 C25 -51.3(2) . .
C27 B2 B6 B7 63.7(2) . .
B3 B2 B6 B7 -36.51(17) . .
B5 B2 B6 B7 102.8(2) . .
C27 B2 B6 B5 -39.11(17) . .
B3 B2 B6 B5 -139.3(2) . .
C27 B2 B6 B3 100.18(19) . .
B5 B2 B6 B3 139.3(2) . .
C27 B2 B6 B9 0.2(2) . .
B3 B2 B6 B9 -100.0(2) . .
B5 B2 B6 B9 39.33(17) . .
C28 B3 B6 B7 38.95(17) . .
B2 B3 B6 B7 139.0(2) . .
C28 B3 B6 B5 -63.5(2) . .
B2 B3 B6 B5 36.48(18) . .
B7 B3 B6 B5 -102.5(2) . .
C28 B3 B6 B2 -100.01(19) . .
B7 B3 B6 B2 -139.0(2) . .
C28 B3 B6 B9 -0.4(2) . .
B2 B3 B6 B9 99.7(2) . .
B7 B3 B6 B9 -39.30(17) . .
B1 C28 B8 B4 -36.60(19) . .
B3 C28 B8 B4 64.7(2) . .
B7 C28 B8 B4 102.5(2) . .
P2 C28 B8 B4 -148.43(17) . .
B1 C28 B8 B9 -99.5(2) . .
B3 C28 B8 B9 1.9(2) . .
B7 C28 B8 B9 39.61(17) . .
P2 C28 B8 B9 148.72(16) . .
B3 C28 B8 B1 101.3(2) . .
B7 C28 B8 B1 139.06(19) . .
P2 C28 B8 B1 -111.82(18) . .
B1 C28 B8 B7 -139.06(19) . .
B3 C28 B8 B7 -37.71(18) . .
P2 C28 B8 B7 109.11(18) . .
C27 B4 B8 C28 -0.9(2) . .
B9 B4 B8 C28 -99.3(2) . .
B1 B4 B8 C28 33.82(17) . .
B5 B4 B8 C28 -61.7(2) . .
C27 B4 B8 B9 98.4(2) . .
B1 B4 B8 B9 133.11(19) . .
B5 B4 B8 B9 37.61(17) . .
C27 B4 B8 B1 -34.72(17) . .
B9 B4 B8 B1 -133.11(19) . .
B5 B4 B8 B1 -95.50(19) . .
C27 B4 B8 B7 60.3(2) . .
B9 B4 B8 B7 -38.14(18) . .
B1 B4 B8 B7 94.97(19) . .
B5 B4 B8 B7 -0.5(2) . .
C27 B1 B8 C28 -101.35(19) . .
B4 B1 B8 C28 -138.8(2) . .
C28 B1 B8 B4 138.8(2) . .
C27 B1 B8 B4 37.41(17) . .
C28 B1 B8 B9 97.3(2) . .
C27 B1 B8 B9 -4.0(2) . .
B4 B1 B8 B9 -41.44(17) . .
C28 B1 B8 B7 34.95(16) . .
C27 B1 B8 B7 -66.4(2) . .
B4 B1 B8 B7 -103.8(2) . .
C5 C6 C1 C2 0.4(4) . .
C3 C2 C1 C6 -0.4(3) . .
P2 C2 C1 C6 176.05(17) . .
C21 C20 C25 C24 -0.1(4) . .
P1 C20 C25 C24 179.7(2) . .
C28 B8 B9 B4 98.71(19) . .
B1 B8 B9 B4 41.69(17) . .
B7 B8 B9 B4 137.47(19) . .
C28 B8 B9 B5 60.1(2) . .
B4 B8 B9 B5 -38.59(18) . .
B1 B8 B9 B5 3.1(2) . .
B7 B8 B9 B5 98.9(2) . .
C28 B8 B9 B7 -38.75(16) . .
B4 B8 B9 B7 -137.47(19) . .
B1 B8 B9 B7 -95.78(19) . .
C28 B8 B9 B6 -2.0(2) . .
B4 B8 B9 B6 -100.7(2) . .
B1 B8 B9 B6 -59.0(2) . .
B7 B8 B9 B6 36.79(17) . .
C27 B4 B9 B8 -98.77(19) . .
B1 B4 B9 B8 -41.60(17) . .
B5 B4 B9 B8 -137.57(19) . .
C27 B4 B9 B5 38.80(16) . .
B8 B4 B9 B5 137.57(19) . .
B1 B4 B9 B5 95.97(19) . .
C27 B4 B9 B7 -60.5(2) . .
B8 B4 B9 B7 38.28(18) . .
B1 B4 B9 B7 -3.3(2) . .
B5 B4 B9 B7 -99.3(2) . .
C27 B4 B9 B6 1.3(2) . .
B8 B4 B9 B6 100.0(2) . .
B1 B4 B9 B6 58.4(2) . .
B5 B4 B9 B6 -37.55(17) . .
B7 B6 B9 B8 -37.80(18) . .
B5 B6 B9 B8 101.2(2) . .
B2 B6 B9 B8 61.5(2) . .
B3 B6 B9 B8 1.5(2) . .
B7 B6 B9 B4 -100.3(2) . .
B5 B6 B9 B4 38.71(18) . .
B2 B6 B9 B4 -0.9(2) . .
B3 B6 B9 B4 -61.0(2) . .
B7 B6 B9 B5 -138.98(19) . .
B2 B6 B9 B5 -39.65(17) . .
B3 B6 B9 B5 -99.71(19) . .
B5 B6 B9 B7 138.98(19) . .
B2 B6 B9 B7 99.3(2) . .
B3 B6 B9 B7 39.27(17) . .
C25 C20 C21 C22 0.1(4) . .
P1 C20 C21 C22 -179.74(18) . .
C6 C5 C4 C3 0.5(4) . .
C2 C3 C4 C5 -0.4(4) . .
C10 C11 C12 C7 0.8(4) . .
C8 C7 C12 C11 -0.3(3) . .
P2 C7 C12 C11 177.53(18) . .
B1 C27 B5 B6 61.5(2) . .
B2 C27 B5 B6 -39.40(17) . .
B4 C27 B5 B6 102.22(19) . .
P1 C27 B5 B6 -148.68(16) . .
B1 C27 B5 B9 -1.7(2) . .
B2 C27 B5 B9 -102.56(19) . .
B4 C27 B5 B9 39.07(17) . .
P1 C27 B5 B9 148.17(16) . .
B1 C27 B5 B2 100.9(2) . .
B4 C27 B5 B2 141.62(19) . .
P1 C27 B5 B2 -109.27(18) . .
B1 C27 B5 B4 -40.74(18) . .
B2 C27 B5 B4 -141.62(19) . .
P1 C27 B5 B4 109.11(18) . .
B7 B6 B5 C27 -61.1(2) . .
B2 B6 B5 C27 37.48(16) . .
B3 B6 B5 C27 2.6(2) . .
B9 B6 B5 C27 -98.24(19) . .
B7 B6 B5 B9 37.10(18) . .
B2 B6 B5 B9 135.72(19) . .
B3 B6 B5 B9 100.9(2) . .
B7 B6 B5 B2 -98.6(2) . .
B3 B6 B5 B2 -34.87(17) . .
B9 B6 B5 B2 -135.72(19) . .
B7 B6 B5 B4 -0.5(2) . .
B2 B6 B5 B4 98.13(19) . .
B3 B6 B5 B4 63.3(2) . .
B9 B6 B5 B4 -37.59(17) . .
B8 B9 B5 C27 -1.1(2) . .
B4 B9 B5 C27 -38.69(16) . .
B7 B9 B5 C27 62.9(2) . .
B6 B9 B5 C27 98.59(18) . .
B8 B9 B5 B6 -99.7(2) . .
B4 B9 B5 B6 -137.28(19) . .
B7 B9 B5 B6 -35.68(18) . .
B8 B9 B5 B2 -60.0(2) . .
B4 B9 B5 B2 -97.58(19) . .
B7 B9 B5 B2 4.0(2) . .
B6 B9 B5 B2 39.70(17) . .
B8 B9 B5 B4 37.62(18) . .
B7 B9 B5 B4 101.6(2) . .
B6 B9 B5 B4 137.28(19) . .
B3 B2 B5 C27 -97.6(2) . .
B6 B2 B5 C27 -134.97(19) . .
C27 B2 B5 B6 134.97(19) . .
B3 B2 B5 B6 37.35(18) . .
C27 B2 B5 B9 95.0(2) . .
B3 B2 B5 B9 -2.6(2) . .
B6 B2 B5 B9 -39.97(18) . .
C27 B2 B5 B4 33.20(16) . .
B3 B2 B5 B4 -64.4(2) . .
B6 B2 B5 B4 -101.77(19) . .
B8 B4 B5 C27 96.52(19) . .
B9 B4 B5 C27 134.44(18) . .
B1 B4 B5 C27 33.27(15) . .
C27 B4 B5 B6 -95.90(18) . .
B8 B4 B5 B6 0.6(2) . .
B9 B4 B5 B6 38.54(17) . .
B1 B4 B5 B6 -62.6(2) . .
C27 B4 B5 B9 -134.44(18) . .
B8 B4 B5 B9 -37.91(17) . .
B1 B4 B5 B9 -101.17(19) . .
C27 B4 B5 B2 -32.51(15) . .
B8 B4 B5 B2 64.0(2) . .
B9 B4 B5 B2 101.92(19) . .
B1 B4 B5 B2 0.8(2) . .
C27 P1 C14 C15 -91.9(2) . .
C26 P1 C14 C15 33.5(3) . .
C20 P1 C14 C15 147.9(2) . .
C27 P1 C14 C19 85.1(2) . .
C26 P1 C14 C19 -149.5(2) . .
C20 P1 C14 C19 -35.2(2) . .
C20 C21 C22 C23 0.1(4) . .
B1 C28 B7 B6 -61.3(2) . .
B3 C28 B7 B6 39.57(17) . .
B8 C28 B7 B6 -102.10(19) . .
P2 C28 B7 B6 152.61(15) . .
B1 C28 B7 B9 1.9(3) . .
B3 C28 B7 B9 102.8(2) . .
B8 C28 B7 B9 -38.82(17) . .
P2 C28 B7 B9 -144.11(16) . .
B1 C28 B7 B3 -100.9(2) . .
B8 C28 B7 B3 -141.67(19) . .
P2 C28 B7 B3 113.04(18) . .
B1 C28 B7 B8 40.75(19) . .
B3 C28 B7 B8 141.67(19) . .
P2 C28 B7 B8 -105.29(18) . .
B5 B6 B7 C28 61.5(2) . .
B2 B6 B7 C28 -2.6(2) . .
B3 B6 B7 C28 -37.62(16) . .
B9 B6 B7 C28 98.39(19) . .
B5 B6 B7 B9 -36.94(18) . .
B2 B6 B7 B9 -101.0(2) . .
B3 B6 B7 B9 -136.01(19) . .
B5 B6 B7 B3 99.07(19) . .
B2 B6 B7 B3 35.04(17) . .
B9 B6 B7 B3 136.01(19) . .
B5 B6 B7 B8 0.2(2) . .
B2 B6 B7 B8 -63.9(2) . .
B3 B6 B7 B8 -98.91(19) . .
B9 B6 B7 B8 37.10(17) . .
B8 B9 B7 C28 38.66(17) . .
B4 B9 B7 C28 1.1(2) . .
B5 B9 B7 C28 -63.5(2) . .
B6 B9 B7 C28 -99.26(19) . .
B8 B9 B7 B6 137.92(19) . .
B4 B9 B7 B6 100.3(2) . .
B5 B9 B7 B6 35.81(18) . .
B8 B9 B7 B3 98.1(2) . .
B4 B9 B7 B3 60.5(2) . .
B5 B9 B7 B3 -4.0(2) . .
B6 B9 B7 B3 -39.81(18) . .
B4 B9 B7 B8 -37.58(18) . .
B5 B9 B7 B8 -102.1(2) . .
B6 B9 B7 B8 -137.92(19) . .
B2 B3 B7 C28 97.91(19) . .
B6 B3 B7 C28 135.26(18) . .
C28 B3 B7 B6 -135.26(18) . .
B2 B3 B7 B6 -37.35(18) . .
C28 B3 B7 B9 -95.4(2) . .
B2 B3 B7 B9 2.5(2) . .
B6 B3 B7 B9 39.81(18) . .
C28 B3 B7 B8 -33.45(16) . .
B2 B3 B7 B8 64.5(2) . .
B6 B3 B7 B8 101.81(19) . .
B4 B8 B7 C28 -96.61(19) . .
B9 B8 B7 C28 -134.86(19) . .
B1 B8 B7 C28 -33.28(16) . .
C28 B8 B7 B6 96.85(19) . .
B4 B8 B7 B6 0.2(2) . .
B9 B8 B7 B6 -38.01(18) . .
B1 B8 B7 B6 63.6(2) . .
C28 B8 B7 B9 134.86(19) . .
B4 B8 B7 B9 38.25(18) . .
B1 B8 B7 B9 101.6(2) . .
C28 B8 B7 B3 32.76(16) . .
B4 B8 B7 B3 -63.9(2) . .
B9 B8 B7 B3 -102.1(2) . .
B1 B8 B7 B3 -0.5(2) . .
C15 C14 C19 C18 0.1(4) . .
P1 C14 C19 C18 -177.0(2) . .
C21 C22 C23 C24 -0.3(4) . .
C20 C25 C24 C23 -0.1(5) . .
C22 C23 C24 C25 0.3(5) . .
C19 C14 C15 C16 -1.3(4) . .
P1 C14 C15 C16 175.7(2) . .
C14 C19 C18 C17 1.0(4) . .
C19 C18 C17 C16 -0.8(5) . .
C18 C17 C16 C15 -0.4(6) . .
C14 C15 C16 C17 1.5(5) . .
C8 C9 C10 C11 -0.4(4) . .
C12 C11 C10 C9 -0.5(4) . .
C10 C9 C8 C7 0.9(4) . .
C12 C7 C8 C9 -0.6(3) . .
P2 C7 C8 C9 -178.45(19) . .
